data_7026345
loop_
_publ_author_name
'Coles, Martyn P.'
'Hitchcock, Peter B.'
'Khvostov, Alexei V.'
'Lappert, Michael F.'
'Li, Zhengning'
'Protchenko, Andrey V.'

_publ_section_title
;
 Crystalline amidocerium(IV) oxides and a side-on bridging dioxygen
 complex.
;
_journal_issue 29
_journal_name_full 'Dalton transactions (Cambridge, England : 2003)'
_journal_page_first 6780
_journal_page_last 6788
_journal_paper_doi 10.1039/c0dt00349b
_journal_volume 39
_journal_year 2010
_chemical_compound_source 'synthesis as described'
_chemical_formula_moiety 'C36 H108 Ce2 N6 Na2 O2 Si12'
_chemical_formula_sum 'C36 H108 Ce2 N6 Na2 O2 Si12'
_chemical_formula_weight 1320.58
_chemical_name_systematic
;
?
;
_space_group_IT_number 14
_symmetry_cell_setting monoclinic
_symmetry_Int_Tables_number 14
_symmetry_space_group_name_Hall '-P 2ybc'
_symmetry_space_group_name_H-M 'P 1 21/c 1'
_atom_sites_solution_hydrogens geom
_atom_sites_solution_primary direct
_atom_sites_solution_secondary difmap
_audit_conform_dict_location ftp://ftp.iucr.org/pub/cif_core.dic
_audit_conform_dict_name cif_core.dic
_audit_conform_dict_version 2.2
_audit_creation_date 2004-03-22T10:01:19-00:00
_audit_creation_method 'WinGX routine CIF_UPDATE'
_cell_angle_alpha 90
_cell_angle_beta 109.085(1)
_cell_angle_gamma 90
_cell_formula_units_Z 2
_cell_length_a 15.7068(4)
_cell_length_b 18.5131(4)
_cell_length_c 12.4916(3)
_cell_measurement_reflns_used 35515
_cell_measurement_temperature 173(2)
_cell_measurement_theta_max 25.028
_cell_measurement_theta_min 3.705
_cell_measurement_wavelength 0.71073
_cell_volume 3432.67(14)
_computing_cell_refinement 'HKL Scalepack (Otwinowski & Minor 1997)'
_computing_data_collection 'Collect (Nonius BV, 1997-2000)'
_computing_data_reduction 'HKL Denzo and Scalepack (Otwinowski & Minor 1997)'
_computing_molecular_graphics 'Ortep-3 for Windows (Farrugia, 1997)'
_computing_publication_material 'WinGX publication routines (Farrugia, 1999)'
_computing_structure_refinement 'SHELXL-97 (Sheldrick, 1997)'
_computing_structure_solution 'SHELXS-97 (Sheldrick, 1997)'
_diffrn_ambient_temperature 173(2)
_diffrn_detector 'CCD plate'
_diffrn_measured_fraction_theta_full 0.995
_diffrn_measured_fraction_theta_max 0.995
_diffrn_measurement_device '95mm CCD camera on \k-goniostat'
_diffrn_measurement_device_type KappaCCD
_diffrn_measurement_method 'CCD rotation images, thick slices'
_diffrn_orient_matrix_type 'by Nonius Collect from scalepack cell'
_diffrn_orient_matrix_UB_11 -0.227229E-1
_diffrn_orient_matrix_UB_12 0.481717E-1
_diffrn_orient_matrix_UB_13 0.172858E-1
_diffrn_orient_matrix_UB_21 -0.710145E-1
_diffrn_orient_matrix_UB_22 -0.16088E-2
_diffrn_orient_matrix_UB_23 -0.531236E-1
_diffrn_orient_matrix_UB_31 -0.402041E-1
_diffrn_orient_matrix_UB_32 -0.243845E-1
_diffrn_orient_matrix_UB_33 0.37653E-1
_diffrn_radiation_monochromator graphite
_diffrn_radiation_probe x-ray
_diffrn_radiation_type MoK\a
_diffrn_radiation_wavelength 0.71073
_diffrn_reflns_av_R_equivalents 0.071
_diffrn_reflns_av_unetI/netI 0.0339
_diffrn_reflns_limit_h_max 18
_diffrn_reflns_limit_h_min -18
_diffrn_reflns_limit_k_max 21
_diffrn_reflns_limit_k_min -22
_diffrn_reflns_limit_l_max 14
_diffrn_reflns_limit_l_min -14
_diffrn_reflns_number 51628
_diffrn_reflns_theta_full 25.03
_diffrn_reflns_theta_max 25.03
_diffrn_reflns_theta_min 3.73
_diffrn_source 'Enraf Nonius FR590'
_exptl_absorpt_coefficient_mu 1.562
_exptl_absorpt_correction_T_max 0.7597
_exptl_absorpt_correction_T_min 0.5767
_exptl_absorpt_correction_type multi-scan
_exptl_absorpt_process_details
;
[c.f. r.h. blessing, acta cryst. (1995), a51, 33-38]
;
_exptl_crystal_colour red
_exptl_crystal_density_diffrn 1.278
_exptl_crystal_density_method 'not measured'
_exptl_crystal_description prism
_exptl_crystal_F_000 1376
_exptl_crystal_size_max 0.25
_exptl_crystal_size_mid 0.2
_exptl_crystal_size_min 0.2
_refine_diff_density_max 1.42
_refine_diff_density_min -0.653
_refine_diff_density_rms 0.089
_refine_ls_extinction_method none
_refine_ls_goodness_of_fit_ref 1.058
_refine_ls_hydrogen_treatment riding
_refine_ls_matrix_type full
_refine_ls_number_parameters 271
_refine_ls_number_reflns 6038
_refine_ls_number_restraints 0
_refine_ls_restrained_S_all 1.058
_refine_ls_R_factor_all 0.0556
_refine_ls_R_factor_gt 0.0382
_refine_ls_shift/su_max 0.001
_refine_ls_shift/su_mean 0
_refine_ls_structure_factor_coef Fsqd
_refine_ls_weighting_details 'calc w=1/[\s^2^(Fo^2^)+(0.0299P)^2^+10.6013P] where P=(Fo^2^+2Fc^2^)/3'
_refine_ls_weighting_scheme calc
_refine_ls_wR_factor_gt 0.0832
_refine_ls_wR_factor_ref 0.091
_reflns_number_gt 4821
_reflns_number_total 6038
_reflns_threshold_expression >2sigma(I)
_cod_data_source_file c0dt00349b.txt
_cod_data_source_block (6)-dec303
_cod_original_sg_symbol_H-M P2(1)/c
_cod_database_code 7026345

loop_
_symmetry_equiv_pos_as_xyz
'x, y, z'
'-x, y+1/2, -z+1/2'
'-x, -y, -z'
'x, -y-1/2, z-1/2'

loop_
_atom_site_label
_atom_site_type_symbol
_atom_site_fract_x
_atom_site_fract_y
_atom_site_fract_z
_atom_site_U_iso_or_equiv
_atom_site_adp_type
_atom_site_occupancy
_atom_site_symmetry_multiplicity
_atom_site_calc_flag
_atom_site_refinement_flags
Ce Ce 0.726860(16) 0.495988(13) 0.70090(2) 0.02365(9) Uani 1 1 d .
Na Na 0.49464(17) 0.41713(13) 0.5008(3) 0.0746(8) Uani 1 1 d .
Si1 Si 0.67719(9) 0.31186(7) 0.67755(11) 0.0303(3) Uani 1 1 d .
Si2 Si 0.87262(8) 0.34938(7) 0.72901(11) 0.0280(3) Uani 1 1 d .
Si3 Si 0.72399(9) 0.50134(8) 0.98257(10) 0.0339(3) Uani 1 1 d .
Si4 Si 0.59870(9) 0.60259(7) 0.81590(12) 0.0346(3) Uani 1 1 d .
Si5 Si 0.87790(9) 0.63672(7) 0.71002(12) 0.0343(3) Uani 1 1 d .
Si6 Si 0.78351(9) 0.57299(8) 0.47957(11) 0.0348(3) Uani 1 1 d .
O O 0.6089(3) 0.4963(2) 0.5841(5) 0.0874(18) Uani 1 1 d .
N1 N 0.7624(2) 0.37438(18) 0.7072(3) 0.0248(8) Uani 1 1 d .
N2 N 0.6827(2) 0.5387(2) 0.8493(3) 0.0284(8) Uani 1 1 d .
N3 N 0.8038(2) 0.57545(19) 0.6239(3) 0.0286(8) Uani 1 1 d .
C1 C 0.6265(4) 0.2963(3) 0.5211(4) 0.0479(14) Uani 1 1 d .
H1C H 0.5806 0.2584 0.5071 0.072 Uiso 1 1 calc R
H1B H 0.6738 0.2813 0.4905 0.072 Uiso 1 1 calc R
H1A H 0.5987 0.3411 0.4841 0.072 Uiso 1 1 calc R
C2 C 0.7111(4) 0.2199(3) 0.7396(5) 0.0484(14) Uani 1 1 d .
H2C H 0.6578 0.1888 0.7215 0.073 Uiso 1 1 calc R
H2B H 0.7383 0.2239 0.822 0.073 Uiso 1 1 calc R
H2A H 0.7548 0.199 0.7077 0.073 Uiso 1 1 calc R
C3 C 0.5871(3) 0.3421(3) 0.7362(5) 0.0450(13) Uani 1 1 d .
H3C H 0.5603 0.3872 0.6992 0.067 Uiso 1 1 calc R
H3B H 0.6137 0.3501 0.8179 0.067 Uiso 1 1 calc R
H3A H 0.5404 0.3049 0.7219 0.067 Uiso 1 1 calc R
C4 C 0.8851(4) 0.2980(3) 0.6065(4) 0.0415(12) Uani 1 1 d .
H4C H 0.8657 0.3283 0.5384 0.062 Uiso 1 1 calc R
H4B H 0.8477 0.2543 0.5939 0.062 Uiso 1 1 calc R
H4A H 0.9483 0.2843 0.6227 0.062 Uiso 1 1 calc R
C5 C 0.9235(3) 0.2959(3) 0.8614(4) 0.0377(12) Uani 1 1 d .
H5C H 0.9865 0.285 0.8703 0.057 Uiso 1 1 calc R
H5B H 0.89 0.2507 0.8567 0.057 Uiso 1 1 calc R
H5A H 0.9207 0.324 0.9267 0.057 Uiso 1 1 calc R
C6 C 0.9440(3) 0.4323(3) 0.7472(5) 0.0450(13) Uani 1 1 d .
H6C H 0.9414 0.4593 0.8136 0.067 Uiso 1 1 calc R
H6B H 0.9214 0.4627 0.6796 0.067 Uiso 1 1 calc R
H6A H 1.0064 0.4183 0.7581 0.067 Uiso 1 1 calc R
C7 C 0.6331(4) 0.4567(3) 1.0253(5) 0.0569(16) Uani 1 1 d .
H7C H 0.6076 0.4165 0.9736 0.085 Uiso 1 1 calc R
H7B H 0.5857 0.4918 1.0218 0.085 Uiso 1 1 calc R
H7A H 0.6585 0.4382 1.1028 0.085 Uiso 1 1 calc R
C8 C 0.8093(4) 0.4312(3) 0.9849(4) 0.0511(15) Uani 1 1 d .
H8C H 0.834 0.4111 1.0614 0.077 Uiso 1 1 calc R
H8B H 0.858 0.453 0.9629 0.077 Uiso 1 1 calc R
H8A H 0.7809 0.3926 0.9315 0.077 Uiso 1 1 calc R
C9 C 0.7828(4) 0.5658(3) 1.0974(5) 0.0564(16) Uani 1 1 d .
H9C H 0.7398 0.602 1.1056 0.085 Uiso 1 1 calc R
H9B H 0.8314 0.5899 1.0782 0.085 Uiso 1 1 calc R
H9A H 0.8081 0.5394 1.1688 0.085 Uiso 1 1 calc R
C10 C 0.5925(5) 0.6594(3) 0.9379(5) 0.0618(17) Uani 1 1 d .
H10C H 0.6496 0.6851 0.9713 0.093 Uiso 1 1 calc R
H10B H 0.5812 0.6282 0.9953 0.093 Uiso 1 1 calc R
H10A H 0.5434 0.6944 0.9108 0.093 Uiso 1 1 calc R
C11 C 0.6167(4) 0.6698(3) 0.7118(5) 0.0474(14) Uani 1 1 d .
H11C H 0.5651 0.7027 0.6869 0.071 Uiso 1 1 calc R
H11B H 0.6228 0.644 0.6461 0.071 Uiso 1 1 calc R
H11A H 0.6717 0.6976 0.7483 0.071 Uiso 1 1 calc R
C12 C 0.4845(3) 0.5609(3) 0.7548(5) 0.0469(14) Uani 1 1 d .
H12C H 0.4711 0.5319 0.813 0.07 Uiso 1 1 calc R
H12B H 0.4834 0.5299 0.6908 0.07 Uiso 1 1 calc R
H12A H 0.4392 0.5991 0.7287 0.07 Uiso 1 1 calc R
C13 C 0.9978(3) 0.6229(3) 0.7168(5) 0.0457(13) Uani 1 1 d .
H13C H 1.0032 0.6319 0.642 0.069 Uiso 1 1 calc R
H13B H 1.016 0.5731 0.7399 0.069 Uiso 1 1 calc R
H13A H 1.0368 0.6564 0.772 0.069 Uiso 1 1 calc R
C14 C 0.8445(4) 0.7327(3) 0.6668(5) 0.0501(14) Uani 1 1 d .
H14C H 0.8828 0.7657 0.7236 0.075 Uiso 1 1 calc R
H14B H 0.7814 0.7401 0.6611 0.075 Uiso 1 1 calc R
H14A H 0.8518 0.7423 0.5931 0.075 Uiso 1 1 calc R
C15 C 0.8794(4) 0.6264(3) 0.8599(4) 0.0536(15) Uani 1 1 d .
H15C H 0.9009 0.578 0.8874 0.08 Uiso 1 1 calc R
H15B H 0.8184 0.6333 0.863 0.08 Uiso 1 1 calc R
H15A H 0.9197 0.6627 0.9077 0.08 Uiso 1 1 calc R
C16 C 0.8755(5) 0.6127(4) 0.4330(5) 0.072(2) Uani 1 1 d .
H16C H 0.9308 0.5845 0.4651 0.107 Uiso 1 1 calc R
H16B H 0.8863 0.6628 0.4594 0.107 Uiso 1 1 calc R
H16A H 0.8574 0.6116 0.3501 0.107 Uiso 1 1 calc R
C17 C 0.6778(4) 0.6229(4) 0.4000(5) 0.0637(17) Uani 1 1 d .
H17C H 0.6692 0.6214 0.3187 0.096 Uiso 1 1 calc R
H17B H 0.6828 0.6733 0.4254 0.096 Uiso 1 1 calc R
H17A H 0.6262 0.6002 0.4142 0.096 Uiso 1 1 calc R
C18 C 0.7702(4) 0.4779(3) 0.4276(5) 0.0518(15) Uani 1 1 d .
H18C H 0.7567 0.4776 0.3452 0.078 Uiso 1 1 calc R
H18B H 0.7207 0.4549 0.4465 0.078 Uiso 1 1 calc R
H18A H 0.8262 0.4513 0.4636 0.078 Uiso 1 1 calc R

loop_
_atom_site_aniso_label
_atom_site_aniso_U_11
_atom_site_aniso_U_22
_atom_site_aniso_U_33
_atom_site_aniso_U_23
_atom_site_aniso_U_13
_atom_site_aniso_U_12
Ce 0.02327(13) 0.02197(14) 0.02645(14) 0.00091(11) 0.00913(10) 0.00034(11)
Na 0.0571(15) 0.0375(12) 0.107(2) 0.0075(13) -0.0034(14) -0.0015(12)
Si1 0.0305(7) 0.0260(7) 0.0326(7) -0.0008(5) 0.0079(6) -0.0032(5)
Si2 0.0262(7) 0.0271(7) 0.0305(7) -0.0004(5) 0.0088(6) 0.0047(5)
Si3 0.0378(7) 0.0407(7) 0.0234(6) 0.0015(6) 0.0104(5) 0.0083(6)
Si4 0.0344(7) 0.0337(7) 0.0345(7) -0.0013(6) 0.0099(6) 0.0082(6)
Si5 0.0306(7) 0.0314(7) 0.0366(8) 0.0006(6) 0.0052(6) -0.0103(6)
Si6 0.0358(7) 0.0387(8) 0.0291(7) 0.0041(6) 0.0095(6) -0.0070(6)
O 0.054(3) 0.041(2) 0.114(4) 0.023(2) -0.046(3) -0.011(2)
N1 0.0251(19) 0.0223(19) 0.0262(19) 0.0003(15) 0.0073(16) -0.0004(15)
N2 0.029(2) 0.030(2) 0.024(2) -0.0005(16) 0.0053(17) 0.0022(16)
N3 0.026(2) 0.027(2) 0.031(2) 0.0023(17) 0.0076(17) -0.0047(16)
C1 0.049(3) 0.049(3) 0.038(3) -0.010(3) 0.004(3) -0.015(3)
C2 0.051(3) 0.030(3) 0.065(4) 0.006(3) 0.019(3) -0.005(2)
C3 0.032(3) 0.044(3) 0.058(4) 0.000(3) 0.013(3) -0.007(2)
C4 0.045(3) 0.045(3) 0.038(3) 0.001(2) 0.018(3) 0.010(2)
C5 0.035(3) 0.039(3) 0.037(3) 0.003(2) 0.010(2) 0.014(2)
C6 0.028(3) 0.041(3) 0.063(4) 0.005(3) 0.010(3) 0.001(2)
C7 0.068(4) 0.065(4) 0.047(4) 0.015(3) 0.032(3) 0.006(3)
C8 0.060(4) 0.061(4) 0.030(3) 0.007(3) 0.011(3) 0.025(3)
C9 0.064(4) 0.063(4) 0.035(3) -0.007(3) 0.007(3) 0.008(3)
C10 0.077(4) 0.052(4) 0.055(4) -0.012(3) 0.020(3) 0.022(3)
C11 0.049(3) 0.036(3) 0.052(3) 0.009(3) 0.008(3) 0.007(2)
C12 0.036(3) 0.058(4) 0.049(3) 0.008(3) 0.017(3) 0.011(3)
C13 0.035(3) 0.038(3) 0.054(3) 0.005(3) 0.001(3) -0.009(2)
C14 0.050(3) 0.031(3) 0.069(4) -0.004(3) 0.020(3) -0.009(2)
C15 0.052(4) 0.064(4) 0.036(3) -0.008(3) 0.002(3) -0.022(3)
C16 0.078(5) 0.102(5) 0.043(4) -0.009(4) 0.032(3) -0.041(4)
C17 0.073(4) 0.065(4) 0.040(3) 0.014(3) 0.000(3) 0.013(3)
C18 0.067(4) 0.049(3) 0.038(3) -0.009(3) 0.015(3) -0.006(3)

loop_
_atom_type_symbol
_atom_type_description
_atom_type_scat_dispersion_real
_atom_type_scat_dispersion_imag
_atom_type_scat_source
C C 0.0033 0.0016 'International Tables Vol C Tables 4.2.6.8 and 6.1.1.4'
H H 0 0 'International Tables Vol C Tables 4.2.6.8 and 6.1.1.4'
Ce Ce -0.2486 2.6331 'International Tables Vol C Tables 4.2.6.8 and 6.1.1.4'
Na Na 0.0362 0.0249 'International Tables Vol C Tables 4.2.6.8 and 6.1.1.4'
N N 0.0061 0.0033 'International Tables Vol C Tables 4.2.6.8 and 6.1.1.4'
O O 0.0106 0.006 'International Tables Vol C Tables 4.2.6.8 and 6.1.1.4'
Si Si 0.0817 0.0704 'International Tables Vol C Tables 4.2.6.8 and 6.1.1.4'

loop_
_geom_angle_atom_site_label_1
_geom_angle_atom_site_label_2
_geom_angle_atom_site_label_3
_geom_angle
_geom_angle_site_symmetry_1
_geom_angle_site_symmetry_3
O Ce N3 100.69(18) . .
O Ce N1 100.85(15) . .
N3 Ce N1 118.79(13) . .
O Ce N2 97.9(2) . .
N3 Ce N2 116.75(13) . .
N1 Ce N2 115.88(12) . .
O Na O 95.46(15) 3_666 .
N1 Si1 C2 115.3(2) . .
N1 Si1 C1 111.3(2) . .
C2 Si1 C1 104.9(3) . .
N1 Si1 C3 110.4(2) . .
C2 Si1 C3 105.0(3) . .
C1 Si1 C3 109.6(3) . .
N1 Si2 C4 112.1(2) . .
N1 Si2 C5 113.5(2) . .
C4 Si2 C5 109.1(2) . .
N1 Si2 C6 109.2(2) . .
C4 Si2 C6 107.4(3) . .
C5 Si2 C6 105.1(2) . .
N2 Si3 C8 109.7(2) . .
N2 Si3 C9 115.0(2) . .
C8 Si3 C9 105.2(3) . .
N2 Si3 C7 111.9(2) . .
C8 Si3 C7 107.5(3) . .
C9 Si3 C7 107.2(3) . .
N2 Si4 C12 111.9(2) . .
N2 Si4 C10 115.3(2) . .
C12 Si4 C10 105.3(3) . .
N2 Si4 C11 110.1(2) . .
C12 Si4 C11 109.3(3) . .
C10 Si4 C11 104.4(3) . .
N3 Si5 C15 110.0(2) . .
N3 Si5 C13 113.6(2) . .
C15 Si5 C13 104.9(3) . .
N3 Si5 C14 111.9(2) . .
C15 Si5 C14 107.1(3) . .
C13 Si5 C14 108.9(2) . .
N3 Si6 C18 110.5(2) . .
N3 Si6 C16 114.6(2) . .
C18 Si6 C16 105.8(3) . .
N3 Si6 C17 111.7(2) . .
C18 Si6 C17 107.5(3) . .
C16 Si6 C17 106.3(3) . .
Ce O Na 135.2(2) . 3_666
Ce O Na 138.7(2) . .
Na O Na 84.54(15) 3_666 .
Si1 N1 Si2 121.7(2) . .
Si1 N1 Ce 119.10(18) . .
Si2 N1 Ce 118.99(18) . .
Si4 N2 Si3 121.8(2) . .
Si4 N2 Ce 116.55(18) . .
Si3 N2 Ce 121.27(19) . .
Si6 N3 Si5 121.6(2) . .
Si6 N3 Ce 118.45(18) . .
Si5 N3 Ce 119.88(19) . .

loop_
_geom_bond_atom_site_label_1
_geom_bond_atom_site_label_2
_geom_bond_distance
_geom_bond_site_symmetry_2
Ce O 1.948(4) .
Ce N3 2.304(3) .
Ce N1 2.315(3) .
Ce N2 2.320(4) .
Na O 2.282(5) 3_666
Na O 2.287(5) .
Si1 N1 1.716(4) .
Si1 C2 1.873(5) .
Si1 C1 1.876(5) .
Si1 C3 1.879(5) .
Si2 N1 1.725(4) .
Si2 C4 1.867(5) .
Si2 C5 1.868(5) .
Si2 C6 1.870(5) .
Si3 N2 1.722(4) .
Si3 C8 1.860(5) .
Si3 C9 1.862(6) .
Si3 C7 1.872(6) .
Si4 N2 1.719(4) .
Si4 C12 1.871(6) .
Si4 C10 1.880(5) .
Si4 C11 1.887(5) .
Si5 N3 1.726(4) .
Si5 C15 1.874(5) .
Si5 C13 1.875(5) .
Si5 C14 1.881(5) .
Si6 N3 1.726(4) .
Si6 C18 1.864(5) .
Si6 C16 1.875(6) .
Si6 C17 1.876(6) .
O Na 2.282(5) 3_666
